data_4038805
loop_
_publ_author_name
'Deng, Qingsong'
'Yu, Aimin'
'Zhou, Jie'
'Cao, Qin'
'Meng, Xiangtai'

_publ_section_title
;
 Construction of Benzothiophene or
 Benzothiopheno[2,3-<i>e</i>]azepinedione Derivatives via Three-Component
 Domino or One-Pot Sequences.
;
_journal_issue 19
_journal_name_full 'The Journal of organic chemistry'
_journal_page_first 12270
_journal_page_last 12283
_journal_paper_doi 10.1021/acs.joc.0c01505
_journal_volume 85
_journal_year 2020
_chemical_formula_moiety 'C26 H21 N O2 S'
_chemical_formula_sum 'C26 H21 N O2 S'
_chemical_formula_weight 411.50
_space_group_crystal_system monoclinic
_space_group_IT_number 14
_space_group_name_Hall '-P 2ybc'
_space_group_name_H-M_alt 'P 1 21/c 1'
_atom_sites_solution_hydrogens geom
_atom_sites_solution_primary dual
_audit_creation_date 2019-03-07
_audit_creation_method
;
Olex2 1.2
(compiled 2018.05.29 svn.r3508 for OlexSys, GUI svn.r5506)
;
_cell_angle_alpha 90
_cell_angle_beta 101.620(7)
_cell_angle_gamma 90
_cell_formula_units_Z 4
_cell_length_a 15.6423(11)
_cell_length_b 16.3109(11)
_cell_length_c 8.6514(5)
_cell_measurement_reflns_used 2992
_cell_measurement_temperature 293(2)
_cell_measurement_theta_max 29.3330
_cell_measurement_theta_min 2.6960
_cell_volume 2162.1(3)
_computing_cell_refinement 'CrysAlisPro 1.171.39.7e (Rigaku OD, 2015)'
_computing_data_collection 'CrysAlisPro 1.171.39.7e (Rigaku OD, 2015)'
_computing_data_reduction 'CrysAlisPro 1.171.39.7e (Rigaku OD, 2015)'
_computing_molecular_graphics 'Olex2 (Dolomanov et al., 2009)'
_computing_publication_material 'Olex2 (Dolomanov et al., 2009)'
_computing_structure_refinement 'ShelXL (Sheldrick, 2015)'
_computing_structure_solution 'ShelXT (Sheldrick, 2015)'
_diffrn_ambient_temperature 293(2)
_diffrn_detector 'CCD plate'
_diffrn_measured_fraction_theta_full 0.997
_diffrn_measured_fraction_theta_max 0.997
_diffrn_measurement_details
;
List of Runs (angles in degrees, time in seconds):

  # Type    Start    End  Width  t~exp~   \w     \q     \k     \f   Frames
--------------------------------------------------------------------------
  1  \w    -74.00 107.00   1.00    3.50    --   30.00  54.00 -30.00  181
  2  \w     63.00 119.00   1.00    3.50    --   30.00  54.00 150.00   56
;
_diffrn_measurement_device 'two-circle diffractometer'
_diffrn_measurement_device_type 'XtaLAB Mini (ROW)'
_diffrn_measurement_method '\w scans'
_diffrn_orient_matrix_type 'CrysAlisPro convention (1999,Acta A55,543-557)'
_diffrn_orient_matrix_UB_11 -0.0309021000
_diffrn_orient_matrix_UB_12 -0.0318380000
_diffrn_orient_matrix_UB_13 -0.0004349000
_diffrn_orient_matrix_UB_21 0.0277231000
_diffrn_orient_matrix_UB_22 -0.0275575000
_diffrn_orient_matrix_UB_23 -0.0301190000
_diffrn_orient_matrix_UB_31 0.0204909000
_diffrn_orient_matrix_UB_32 -0.0108741000
_diffrn_orient_matrix_UB_33 0.0780736000
_diffrn_radiation_monochromator graphite
_diffrn_radiation_probe x-ray
_diffrn_radiation_type MoK\a
_diffrn_radiation_wavelength 0.71073
_diffrn_reflns_av_R_equivalents 0.0362
_diffrn_reflns_av_unetI/netI 0.0543
_diffrn_reflns_Laue_measured_fraction_full 0.997
_diffrn_reflns_Laue_measured_fraction_max 0.997
_diffrn_reflns_limit_h_max 18
_diffrn_reflns_limit_h_min -9
_diffrn_reflns_limit_k_max 18
_diffrn_reflns_limit_k_min -19
_diffrn_reflns_limit_l_max 10
_diffrn_reflns_limit_l_min -10
_diffrn_reflns_number 7885
_diffrn_reflns_point_group_measured_fraction_full 0.997
_diffrn_reflns_point_group_measured_fraction_max 0.997
_diffrn_reflns_theta_full 25.009
_diffrn_reflns_theta_max 25.009
_diffrn_reflns_theta_min 2.659
_diffrn_source 'fine-focus sealed X-ray tube'
_diffrn_source_type 'Enhance (Mo) X-ray Source'
_exptl_absorpt_coefficient_mu 0.172
_exptl_absorpt_correction_T_max 1.00000
_exptl_absorpt_correction_T_min 0.10946
_exptl_absorpt_correction_type multi-scan
_exptl_absorpt_process_details
;
CrysAlisPro 1.171.39.7e (Rigaku Oxford Diffraction, 2015)
Empirical absorption correction using spherical harmonics,
 implemented in SCALE3 ABSPACK scaling algorithm.
;
_exptl_crystal_density_diffrn 1.264
_exptl_crystal_description block
_exptl_crystal_F_000 864
_refine_diff_density_max 0.424
_refine_diff_density_min -0.579
_refine_diff_density_rms 0.140
_refine_ls_extinction_method none
_refine_ls_goodness_of_fit_ref 1.455
_refine_ls_hydrogen_treatment constr
_refine_ls_matrix_type full
_refine_ls_number_parameters 275
_refine_ls_number_reflns 3799
_refine_ls_number_restraints 0
_refine_ls_restrained_S_all 1.455
_refine_ls_R_factor_all 0.1011
_refine_ls_R_factor_gt 0.0654
_refine_ls_shift/su_max 0.000
_refine_ls_shift/su_mean 0.000
_refine_ls_structure_factor_coef Fsqd
_refine_ls_weighting_details 'w=1/[\s^2^(Fo^2^)+(0.1000P)^2^] where P=(Fo^2^+2Fc^2^)/3'
_refine_ls_weighting_scheme calc
_refine_ls_wR_factor_gt 0.1735
_refine_ls_wR_factor_ref 0.2370
_reflns_Friedel_coverage 0.000
_reflns_number_gt 2657
_reflns_number_total 3799
_reflns_threshold_expression 'I > 2\s(I)'
_cod_data_source_file jo0c01505_si_002.cif
_cod_data_source_block 7
_cod_depositor_comments 'Adding full bibliography for 4038801--4038807.cif.'
_cod_database_code 4038805
_shelx_shelxl_version_number 2017/1
_shelx_space_group_comment
;
The symmetry employed for this shelxl refinement is uniquely defined
by the following loop, which should always be used as a source of
symmetry information in preference to the above space-group names.
They are only intended as comments.
;
_reflns_odcompleteness_completeness 99.65
_reflns_odcompleteness_iscentric 1
_reflns_odcompleteness_theta 26.32
_olex2_refinement_description
;
1. Fixed Uiso
 At 1.2 times of:
  All C(H) groups
 At 1.5 times of:
  All C(H,H,H) groups
2.a Aromatic/amide H refined with riding coordinates:
 C00C(H00C), C00G(H00G), C00H(H00H), C00I(H00I), C00J(H00J), C00M(H00M),
 C00N(H00N), C00O(H00O), C00P(H00P)
2.b Idealised Me refined as rotating group:
 C00Q(H00A,H00B,H00D), C00S(H00E,H00F,H00K), C00T(H00L,H00Q,H00R), C00U(H00S,
 H00T,H00U)
;
_olex2_submission_special_instructions 'No special instructions were received'
_oxdiff_exptl_absorpt_empirical_details
;
Empirical correction (ABSPACK) includes:
- Absorption correction using spherical harmonics
- Frame scaling
;
_oxdiff_exptl_absorpt_empirical_full_max 5.384
_oxdiff_exptl_absorpt_empirical_full_min 0.513

loop_
_space_group_symop_operation_xyz
'x, y, z'
'-x, y+1/2, -z+1/2'
'-x, -y, -z'
'x, -y-1/2, z-1/2'

loop_
_atom_site_label
_atom_site_type_symbol
_atom_site_fract_x
_atom_site_fract_y
_atom_site_fract_z
_atom_site_U_iso_or_equiv
_atom_site_adp_type
_atom_site_occupancy
_atom_site_site_symmetry_order
_atom_site_calc_flag
_atom_site_refinement_flags_posn
_atom_site_refinement_flags_adp
_atom_site_refinement_flags_occupancy
_atom_site_disorder_assembly
_atom_site_disorder_group
S001 S 0.11435(7) 0.33749(6) 0.50556(11) 0.0504(4) Uani 1 1 d . . . . .
O002 O 0.25910(19) 0.59949(15) 0.5429(3) 0.0557(8) Uani 1 1 d . . . . .
N003 N 0.28479(19) 0.55273(15) 0.7927(3) 0.0362(7) Uani 1 1 d . . . . .
O004 O 0.2603(2) 0.29266(16) 0.7696(3) 0.0729(10) Uani 1 1 d . . . . .
C005 C 0.3492(2) 0.6190(2) 0.8277(4) 0.0378(8) Uani 1 1 d . . . . .
C006 C 0.1805(2) 0.48221(19) 0.5774(4) 0.0346(8) Uani 1 1 d . . . . .
C007 C 0.2744(2) 0.5017(2) 0.9225(4) 0.0377(8) Uani 1 1 d . . . . .
C008 C 0.1125(2) 0.4949(2) 0.4387(4) 0.0402(9) Uani 1 1 d . . . . .
C009 C 0.1873(2) 0.40246(18) 0.6255(4) 0.0383(8) Uani 1 1 d . . . . .
C00A C 0.2426(2) 0.5481(2) 0.6370(4) 0.0389(8) Uani 1 1 d . . . . .
C00B C 0.2597(2) 0.4161(2) 0.9140(4) 0.0394(8) Uani 1 1 d . . . . .
C00C C 0.2864(3) 0.5390(2) 1.0703(4) 0.0474(9) Uani 1 1 d . . . . .
H00C H 0.298098 0.594854 1.078843 0.057 Uiso 1 1 calc R . . . .
C00D C 0.4358(2) 0.5995(2) 0.8296(4) 0.0435(9) Uani 1 1 d . . . . .
C00E C 0.2405(3) 0.3659(2) 0.7680(4) 0.0453(9) Uani 1 1 d . . . . .
C00F C 0.0689(2) 0.4198(2) 0.3913(4) 0.0456(9) Uani 1 1 d . . . . .
C00G C 0.2668(3) 0.4109(2) 1.1951(5) 0.0541(10) Uani 1 1 d . . . . .
H00G H 0.263880 0.381032 1.285458 0.065 Uiso 1 1 calc R . . . .
C00H C 0.2812(3) 0.4950(3) 1.2040(5) 0.0561(11) Uani 1 1 d . . . . .
H00H H 0.287358 0.521668 1.300641 0.067 Uiso 1 1 calc R . . . .
C00I C 0.2568(2) 0.3726(2) 1.0522(4) 0.0492(10) Uani 1 1 d . . . . .
H00I H 0.247982 0.316186 1.046670 0.059 Uiso 1 1 calc R . . . .
C00J C 0.0842(3) 0.5663(2) 0.3552(4) 0.0477(9) Uani 1 1 d . . . . .
H00J H 0.112252 0.615689 0.385406 0.057 Uiso 1 1 calc R . . . .
C00K C 0.3228(3) 0.6980(2) 0.8566(5) 0.0486(10) Uani 1 1 d . . . . .
C00L C 0.0149(3) 0.5642(3) 0.2280(4) 0.0518(10) Uani 1 1 d . . . . .
C00M C -0.0012(3) 0.4171(2) 0.2625(4) 0.0521(10) Uani 1 1 d . . . . .
H00M H -0.029598 0.367981 0.230686 0.063 Uiso 1 1 calc R . . . .
C00N C 0.3871(3) 0.7571(2) 0.8953(5) 0.0607(12) Uani 1 1 d . . . . .
H00N H 0.370807 0.810104 0.916530 0.073 Uiso 1 1 calc R . . . .
C00O C 0.4973(3) 0.6613(2) 0.8675(5) 0.0565(11) Uani 1 1 d . . . . .
H00O H 0.555581 0.649509 0.868748 0.068 Uiso 1 1 calc R . . . .
C00P C -0.0271(3) 0.4894(3) 0.1836(5) 0.0552(11) Uani 1 1 d . . . . .
H00P H -0.073936 0.488373 0.098248 0.066 Uiso 1 1 calc R . . . .
C00Q C -0.0144(3) 0.6427(3) 0.1384(5) 0.0704(13) Uani 1 1 d . . . . .
H00A H -0.034345 0.681043 0.207529 0.106 Uiso 1 1 calc GR . . . .
H00B H -0.061146 0.630639 0.050963 0.106 Uiso 1 1 calc GR . . . .
H00D H 0.033663 0.665957 0.099933 0.106 Uiso 1 1 calc GR . . . .
C00R C 0.4745(3) 0.7405(3) 0.9038(5) 0.0613(12) Uani 1 1 d . . . . .
C00S C 0.4618(3) 0.5144(3) 0.7846(6) 0.0700(13) Uani 1 1 d . . . . .
H00E H 0.446652 0.474857 0.856876 0.105 Uiso 1 1 calc GR . . . .
H00F H 0.523596 0.512763 0.789197 0.105 Uiso 1 1 calc GR . . . .
H00K H 0.431526 0.501680 0.679437 0.105 Uiso 1 1 calc GR . . . .
C00T C 0.2272(3) 0.7190(3) 0.8442(7) 0.0726(14) Uani 1 1 d . . . . .
H00L H 0.198505 0.719981 0.735104 0.109 Uiso 1 1 calc GR . . . .
H00Q H 0.222326 0.771801 0.890444 0.109 Uiso 1 1 calc GR . . . .
H00R H 0.200358 0.678345 0.899065 0.109 Uiso 1 1 calc GR . . . .
C00U C 0.5439(4) 0.8064(3) 0.9459(8) 0.0934(18) Uani 1 1 d . . . . .
H00S H 0.516602 0.857968 0.958703 0.140 Uiso 1 1 calc GR . . . .
H00T H 0.576280 0.810878 0.863039 0.140 Uiso 1 1 calc GR . . . .
H00U H 0.582860 0.791977 1.042718 0.140 Uiso 1 1 calc GR . . . .

loop_
_atom_site_aniso_label
_atom_site_aniso_U_11
_atom_site_aniso_U_22
_atom_site_aniso_U_33
_atom_site_aniso_U_23
_atom_site_aniso_U_13
_atom_site_aniso_U_12
S001 0.0565(7) 0.0448(6) 0.0495(6) -0.0093(4) 0.0092(5) -0.0077(4)
O002 0.0658(19) 0.0526(15) 0.0473(14) 0.0062(12) 0.0083(14) -0.0165(14)
N003 0.0409(16) 0.0309(14) 0.0382(15) -0.0038(12) 0.0111(13) -0.0036(12)
O004 0.105(3) 0.0414(16) 0.0660(18) 0.0003(13) 0.0031(18) 0.0130(16)
C005 0.0389(19) 0.0351(18) 0.0408(17) 0.0001(14) 0.0117(15) -0.0034(15)
C006 0.0360(18) 0.0311(17) 0.0397(18) -0.0027(14) 0.0148(15) -0.0015(14)
C007 0.0337(18) 0.0406(19) 0.0401(18) -0.0008(14) 0.0107(15) -0.0046(15)
C008 0.0374(19) 0.050(2) 0.0353(17) -0.0003(15) 0.0119(15) -0.0090(16)
C009 0.042(2) 0.0322(17) 0.0437(18) -0.0078(14) 0.0148(16) 0.0035(15)
C00A 0.044(2) 0.0336(18) 0.0410(19) 0.0015(15) 0.0126(16) -0.0015(15)
C00B 0.0339(18) 0.046(2) 0.0401(18) 0.0037(15) 0.0115(15) -0.0029(15)
C00C 0.050(2) 0.049(2) 0.046(2) -0.0083(17) 0.0170(17) -0.0040(18)
C00D 0.042(2) 0.0407(19) 0.051(2) 0.0000(16) 0.0162(17) 0.0020(16)
C00E 0.050(2) 0.040(2) 0.047(2) 0.0027(16) 0.0117(18) 0.0004(17)
C00F 0.040(2) 0.059(2) 0.0404(19) -0.0091(16) 0.0130(16) 0.0057(18)
C00G 0.049(2) 0.069(3) 0.048(2) 0.0112(19) 0.0186(19) 0.000(2)
C00H 0.057(3) 0.073(3) 0.042(2) -0.0073(19) 0.0196(19) -0.009(2)
C00I 0.042(2) 0.052(2) 0.054(2) 0.0090(18) 0.0105(18) -0.0024(18)
C00J 0.048(2) 0.057(2) 0.0400(19) 0.0023(17) 0.0115(17) 0.0001(18)
C00K 0.048(2) 0.0380(19) 0.060(2) -0.0096(17) 0.0114(18) 0.0048(17)
C00L 0.046(2) 0.072(3) 0.041(2) 0.0072(19) 0.0164(17) 0.005(2)
C00M 0.047(2) 0.063(3) 0.047(2) -0.0097(19) 0.0108(18) -0.010(2)
C00N 0.069(3) 0.038(2) 0.076(3) -0.0103(19) 0.019(2) -0.015(2)
C00O 0.038(2) 0.063(3) 0.070(3) 0.003(2) 0.016(2) -0.0080(19)
C00P 0.041(2) 0.085(3) 0.041(2) -0.005(2) 0.0104(17) -0.002(2)
C00Q 0.066(3) 0.097(3) 0.048(2) 0.020(2) 0.011(2) 0.015(3)
C00R 0.055(3) 0.058(3) 0.071(3) -0.006(2) 0.014(2) -0.018(2)
C00S 0.053(3) 0.070(3) 0.088(3) -0.005(2) 0.018(2) 0.009(2)
C00T 0.055(3) 0.051(2) 0.112(4) -0.022(2) 0.017(3) 0.005(2)
C00U 0.078(4) 0.072(3) 0.133(5) -0.012(3) 0.028(4) -0.033(3)

loop_
_atom_type_symbol
_atom_type_description
_atom_type_scat_dispersion_real
_atom_type_scat_dispersion_imag
_atom_type_scat_source
C C 0.0033 0.0016 'International Tables Vol C Tables 4.2.6.8 and 6.1.1.4'
H H 0.0000 0.0000 'International Tables Vol C Tables 4.2.6.8 and 6.1.1.4'
N N 0.0061 0.0033 'International Tables Vol C Tables 4.2.6.8 and 6.1.1.4'
O O 0.0106 0.0060 'International Tables Vol C Tables 4.2.6.8 and 6.1.1.4'
S S 0.1246 0.1234 'International Tables Vol C Tables 4.2.6.8 and 6.1.1.4'

loop_
_geom_angle_atom_site_label_1
_geom_angle_atom_site_label_2
_geom_angle_atom_site_label_3
_geom_angle
_geom_angle_site_symmetry_1
_geom_angle_site_symmetry_3
_geom_angle_publ_flag
C00F S001 C009 90.75(16) . . ?
C007 N003 C005 116.6(3) . . ?
C00A N003 C005 114.6(3) . . ?
C00A N003 C007 128.8(3) . . ?
C00D C005 N003 117.5(3) . . ?
C00D C005 C00K 122.3(3) . . ?
C00K C005 N003 120.2(3) . . ?
C008 C006 C00A 120.6(3) . . ?
C009 C006 C008 112.9(3) . . ?
C009 C006 C00A 125.8(3) . . ?
C00B C007 N003 125.1(3) . . ?
C00C C007 N003 116.8(3) . . ?
C00C C007 C00B 117.9(3) . . ?
C00F C008 C006 110.2(3) . . ?
C00J C008 C006 130.7(3) . . ?
C00J C008 C00F 119.1(3) . . ?
C006 C009 S001 113.4(2) . . ?
C006 C009 C00E 129.8(3) . . ?
C00E C009 S001 116.5(2) . . ?
O002 C00A N003 119.1(3) . . ?
O002 C00A C006 118.5(3) . . ?
N003 C00A C006 122.4(3) . . ?
C007 C00B C00E 126.3(3) . . ?
C00I C00B C007 119.3(3) . . ?
C00I C00B C00E 114.3(3) . . ?
C007 C00C H00C 119.2 . . ?
C00H C00C C007 121.6(3) . . ?
C00H C00C H00C 119.2 . . ?
C005 C00D C00S 121.1(3) . . ?
C00O C00D C005 117.7(3) . . ?
C00O C00D C00S 121.1(4) . . ?
O004 C00E C009 120.1(3) . . ?
O004 C00E C00B 121.2(3) . . ?
C009 C00E C00B 118.3(3) . . ?
C008 C00F S001 112.7(3) . . ?
C00M C00F S001 126.6(3) . . ?
C00M C00F C008 120.7(3) . . ?
C00H C00G H00G 120.3 . . ?
C00I C00G H00G 120.3 . . ?
C00I C00G C00H 119.3(4) . . ?
C00C C00H C00G 120.2(4) . . ?
C00C C00H H00H 119.9 . . ?
C00G C00H H00H 119.9 . . ?
C00B C00I H00I 119.2 . . ?
C00G C00I C00B 121.6(3) . . ?
C00G C00I H00I 119.2 . . ?
C008 C00J H00J 119.7 . . ?
C00L C00J C008 120.6(4) . . ?
C00L C00J H00J 119.7 . . ?
C005 C00K C00T 121.4(3) . . ?
C00N C00K C005 117.4(4) . . ?
C00N C00K C00T 121.2(3) . . ?
C00J C00L C00P 119.2(4) . . ?
C00J C00L C00Q 119.6(4) . . ?
C00P C00L C00Q 121.2(4) . . ?
C00F C00M H00M 120.9 . . ?
C00P C00M C00F 118.1(3) . . ?
C00P C00M H00M 120.9 . . ?
C00K C00N H00N 118.7 . . ?
C00R C00N C00K 122.7(4) . . ?
C00R C00N H00N 118.7 . . ?
C00D C00O H00O 119.0 . . ?
C00D C00O C00R 122.1(4) . . ?
C00R C00O H00O 119.0 . . ?
C00L C00P H00P 118.9 . . ?
C00M C00P C00L 122.2(4) . . ?
C00M C00P H00P 118.9 . . ?
C00L C00Q H00A 109.5 . . ?
C00L C00Q H00B 109.5 . . ?
C00L C00Q H00D 109.5 . . ?
H00A C00Q H00B 109.5 . . ?
H00A C00Q H00D 109.5 . . ?
H00B C00Q H00D 109.5 . . ?
C00N C00R C00O 117.7(4) . . ?
C00N C00R C00U 121.8(4) . . ?
C00O C00R C00U 120.4(4) . . ?
C00D C00S H00E 109.5 . . ?
C00D C00S H00F 109.5 . . ?
C00D C00S H00K 109.5 . . ?
H00E C00S H00F 109.5 . . ?
H00E C00S H00K 109.5 . . ?
H00F C00S H00K 109.5 . . ?
C00K C00T H00L 109.5 . . ?
C00K C00T H00Q 109.5 . . ?
C00K C00T H00R 109.5 . . ?
H00L C00T H00Q 109.5 . . ?
H00L C00T H00R 109.5 . . ?
H00Q C00T H00R 109.5 . . ?
C00R C00U H00S 109.5 . . ?
C00R C00U H00T 109.5 . . ?
C00R C00U H00U 109.5 . . ?
H00S C00U H00T 109.5 . . ?
H00S C00U H00U 109.5 . . ?
H00T C00U H00U 109.5 . . ?

loop_
_geom_bond_atom_site_label_1
_geom_bond_atom_site_label_2
_geom_bond_distance
_geom_bond_site_symmetry_2
_geom_bond_publ_flag
S001 C009 1.740(3) . ?
S001 C00F 1.732(4) . ?
O002 C00A 1.231(4) . ?
N003 C005 1.467(4) . ?
N003 C007 1.433(4) . ?
N003 C00A 1.378(4) . ?
O004 C00E 1.233(4) . ?
C005 C00D 1.389(5) . ?
C005 C00K 1.391(5) . ?
C006 C008 1.449(5) . ?
C006 C009 1.363(4) . ?
C006 C00A 1.470(4) . ?
C007 C00B 1.415(5) . ?
C007 C00C 1.394(5) . ?
C008 C00F 1.422(5) . ?
C008 C00J 1.394(5) . ?
C009 C00E 1.468(5) . ?
C00B C00E 1.484(5) . ?
C00B C00I 1.399(5) . ?
C00C H00C 0.9300 . ?
C00C C00H 1.377(5) . ?
C00D C00O 1.386(5) . ?
C00D C00S 1.519(5) . ?
C00F C00M 1.398(5) . ?
C00G H00G 0.9300 . ?
C00G C00H 1.390(5) . ?
C00G C00I 1.366(5) . ?
C00H H00H 0.9300 . ?
C00I H00I 0.9300 . ?
C00J H00J 0.9300 . ?
C00J C00L 1.381(5) . ?
C00K C00N 1.385(5) . ?
C00K C00T 1.516(6) . ?
C00L C00P 1.402(6) . ?
C00L C00Q 1.519(6) . ?
C00M H00M 0.9300 . ?
C00M C00P 1.381(6) . ?
C00N H00N 0.9300 . ?
C00N C00R 1.380(7) . ?
C00O H00O 0.9300 . ?
C00O C00R 1.393(6) . ?
C00P H00P 0.9300 . ?
C00Q H00A 0.9600 . ?
C00Q H00B 0.9600 . ?
C00Q H00D 0.9600 . ?
C00R C00U 1.519(6) . ?
C00S H00E 0.9600 . ?
C00S H00F 0.9600 . ?
C00S H00K 0.9600 . ?
C00T H00L 0.9600 . ?
C00T H00Q 0.9600 . ?
C00T H00R 0.9600 . ?
C00U H00S 0.9600 . ?
C00U H00T 0.9600 . ?
C00U H00U 0.9600 . ?
